data_2201778
loop_
_publ_author_name
'Jones, Peter G.'
'Bubenitschek, Peter'
'Hopf, Henning'
'Stamm, Reiner'

_publ_section_title
;
 2,7-Dimethyl-4,5-bis(trimethylsilyl)octa-2,3,5,6-tetraene
;
_journal_issue 2
_journal_name_full 'Acta Crystallographica Section E'
_journal_page_first o119
_journal_page_last o120
_journal_paper_doi 10.1107/S1600536802022870
_journal_volume 59
_journal_year 2003
_chemical_formula_iupac 'C16 H30 Si2'
_chemical_formula_moiety 'C16 H30 Si2'
_chemical_formula_sum 'C16 H30 Si2'
_chemical_formula_weight 278.58
_chemical_name_systematic
;
2,7-Dimethyl-4,5-bis(trimethylsilyl)octa-2,3,5,6-tetraene
;
_space_group_IT_number 2
_symmetry_cell_setting triclinic
_symmetry_space_group_name_Hall '-P 1'
_symmetry_space_group_name_H-M 'P -1'
_atom_sites_solution_hydrogens geom
_atom_sites_solution_primary direct
_atom_sites_solution_secondary difmap
_audit_creation_method SHELXL-97
_cell_angle_alpha 70.76(2)
_cell_angle_beta 72.13(2)
_cell_angle_gamma 83.41(2)
_cell_formula_units_Z 1
_cell_length_a 6.363(2)
_cell_length_b 8.963(2)
_cell_length_c 9.157(3)
_cell_measurement_reflns_used 50
_cell_measurement_temperature 178(2)
_cell_measurement_theta_max 11.5
_cell_measurement_theta_min 10
_cell_volume 469.2(2)
_computing_cell_refinement P3
_computing_data_collection 'P3 (Nicolet, 1987)'
_computing_data_reduction 'XDISK (Nicolet, 1987)'
_computing_molecular_graphics 'XP (Siemens, 1994)'
_computing_publication_material SHELXL97
_computing_structure_refinement 'SHELXL97 (Sheldrick, 1997)'
_computing_structure_solution 'SHELXS97 (Sheldrick, 1990)'
_diffrn_ambient_temperature 178(2)
_diffrn_measured_fraction_theta_full 0.995
_diffrn_measured_fraction_theta_max 0.995
_diffrn_measurement_device_type 'Nicolet R3'
_diffrn_measurement_method \w
_diffrn_radiation_monochromator graphite
_diffrn_radiation_source 'fine-focus sealed tube'
_diffrn_radiation_type MoK\a
_diffrn_radiation_wavelength 0.71073
_diffrn_reflns_av_R_equivalents 0.0150
_diffrn_reflns_av_sigmaI/netI 0.0438
_diffrn_reflns_limit_h_max 8
_diffrn_reflns_limit_h_min 0
_diffrn_reflns_limit_k_max 11
_diffrn_reflns_limit_k_min -11
_diffrn_reflns_limit_l_max 11
_diffrn_reflns_limit_l_min -11
_diffrn_reflns_number 2355
_diffrn_reflns_theta_full 27.50
_diffrn_reflns_theta_max 27.56
_diffrn_reflns_theta_min 3.36
_diffrn_standards_decay_% 0
_diffrn_standards_interval_count 147
_diffrn_standards_number 3
_exptl_absorpt_coefficient_mu 0.175
_exptl_absorpt_correction_type none
_exptl_crystal_colour colourless
_exptl_crystal_density_diffrn 0.986
_exptl_crystal_density_method 'not measured'
_exptl_crystal_description prism
_exptl_crystal_F_000 154
_exptl_crystal_size_max 0.70
_exptl_crystal_size_mid 0.25
_exptl_crystal_size_min 0.15
_refine_diff_density_max 0.292
_refine_diff_density_min -0.205
_refine_ls_extinction_method none
_refine_ls_goodness_of_fit_ref 1.019
_refine_ls_hydrogen_treatment constr
_refine_ls_matrix_type full
_refine_ls_number_parameters 87
_refine_ls_number_reflns 2162
_refine_ls_number_restraints 0
_refine_ls_restrained_S_all 1.019
_refine_ls_R_factor_all 0.0640
_refine_ls_R_factor_gt 0.0423
_refine_ls_shift/su_max <0.001
_refine_ls_shift/su_mean 0.000
_refine_ls_structure_factor_coef Fsqd
_refine_ls_weighting_details 'calc w = 1/[\s^2^(Fo^2^)+(0.0560P)^2^+0.1101P] where P = (Fo^2^+2Fc^2^)/3'
_refine_ls_weighting_scheme calc
_refine_ls_wR_factor_gt 0.1032
_refine_ls_wR_factor_ref 0.1149
_reflns_number_gt 1613
_reflns_number_total 2162
_reflns_threshold_expression I>2\s(I)
_cod_data_source_file bt6216.cif
_cod_data_source_block 2
_cod_database_code 2201778
_cod_database_fobs_code 2201778

loop_
_symmetry_equiv_pos_as_xyz
'x, y, z'
'-x, -y, -z'

loop_
_atom_site_label
_atom_site_fract_x
_atom_site_fract_y
_atom_site_fract_z
_atom_site_U_iso_or_equiv
_atom_site_adp_type
_atom_site_calc_flag
_atom_site_refinement_flags
_atom_site_occupancy
_atom_site_disorder_assembly
_atom_site_disorder_group
_atom_site_type_symbol
Si 0.54749(9) 0.25475(6) 0.30629(6) 0.03061(17) Uani d . 1 . . Si
C1 -0.1248(3) 0.1335(2) 0.7153(3) 0.0415(5) Uani d . 1 . . C
H1A -0.1267 0.0854 0.6339 0.050 Uiso calc R 1 . . H
H1B -0.1934 0.2390 0.6915 0.050 Uiso calc R 1 . . H
H1C -0.2072 0.0675 0.8224 0.050 Uiso calc R 1 . . H
C2 0.1105(3) 0.1468(2) 0.7125(2) 0.0317(4) Uani d . 1 . . C
C3 0.2782(3) 0.1071(2) 0.6064(2) 0.0298(4) Uani d . 1 . . C
C4 0.4466(3) 0.08035(19) 0.4915(2) 0.0270(4) Uani d . 1 . . C
C5 0.1435(4) 0.2093(3) 0.8380(2) 0.0450(5) Uani d . 1 . . C
H5A 0.3017 0.2111 0.8260 0.054 Uiso calc R 1 . . H
H5B 0.0688 0.1407 0.9461 0.054 Uiso calc R 1 . . H
H5C 0.0815 0.3167 0.8235 0.054 Uiso calc R 1 . . H
C6 0.5172(4) 0.2187(3) 0.1249(2) 0.0434(5) Uani d . 1 . . C
H6A 0.3600 0.2153 0.1344 0.052 Uiso calc R 1 . . H
H6B 0.5883 0.1176 0.1169 0.052 Uiso calc R 1 . . H
H6C 0.5873 0.3041 0.0280 0.052 Uiso calc R 1 . . H
C7 0.8426(3) 0.2927(2) 0.2743(3) 0.0429(5) Uani d . 1 . . C
H7A 0.9292 0.1948 0.2757 0.052 Uiso calc R 1 . . H
H7B 0.8549 0.3300 0.3606 0.052 Uiso calc R 1 . . H
H7C 0.8990 0.3734 0.1697 0.052 Uiso calc R 1 . . H
C8 0.3795(4) 0.4324(2) 0.3365(3) 0.0426(5) Uani d . 1 . . C
H8A 0.4428 0.5265 0.2476 0.051 Uiso calc R 1 . . H
H8B 0.3798 0.4443 0.4390 0.051 Uiso calc R 1 . . H
H8C 0.2275 0.4199 0.3386 0.051 Uiso calc R 1 . . H

loop_
_atom_site_aniso_label
_atom_site_aniso_U_11
_atom_site_aniso_U_22
_atom_site_aniso_U_33
_atom_site_aniso_U_12
_atom_site_aniso_U_13
_atom_site_aniso_U_23
Si 0.0334(3) 0.0273(3) 0.0284(3) -0.00164(19) -0.0086(2) -0.00493(19)
C1 0.0378(11) 0.0394(11) 0.0430(11) 0.0052(9) -0.0068(9) -0.0138(9)
C2 0.0382(10) 0.0243(8) 0.0285(9) 0.0026(7) -0.0054(8) -0.0079(7)
C3 0.0355(10) 0.0240(8) 0.0288(9) -0.0001(7) -0.0102(7) -0.0060(7)
C4 0.0313(9) 0.0246(8) 0.0252(8) -0.0006(7) -0.0085(7) -0.0075(7)
C5 0.0558(13) 0.0409(11) 0.0388(11) -0.0024(10) -0.0058(10) -0.0198(9)
C6 0.0505(13) 0.0463(12) 0.0303(10) -0.0032(10) -0.0115(9) -0.0073(9)
C7 0.0396(11) 0.0379(10) 0.0463(12) -0.0063(9) -0.0108(9) -0.0062(9)
C8 0.0483(12) 0.0286(9) 0.0467(12) 0.0010(9) -0.0151(10) -0.0056(8)

loop_
_atom_type_symbol
_atom_type_description
_atom_type_scat_dispersion_real
_atom_type_scat_dispersion_imag
_atom_type_scat_source
C C 0.0033 0.0016 'International Tables Vol C Tables 4.2.6.8 and 6.1.1.4'
H H 0.0000 0.0000 'International Tables Vol C Tables 4.2.6.8 and 6.1.1.4'
Si Si 0.0817 0.0704 'International Tables Vol C Tables 4.2.6.8 and 6.1.1.4'

loop_
_geom_angle_atom_site_label_1
_geom_angle_atom_site_label_2
_geom_angle_atom_site_label_3
_geom_angle_site_symmetry_1
_geom_angle_site_symmetry_3
_geom_angle
_geom_angle_publ_flag
C6 Si C7 . . 109.49(10) ?
C6 Si C8 . . 109.11(10) ?
C7 Si C8 . . 108.70(10) ?
C6 Si C4 . . 110.50(9) ?
C7 Si C4 . . 110.35(9) ?
C8 Si C4 . . 108.66(9) ?
C2 C1 H1A . . 109.5 ?
C2 C1 H1B . . 109.5 ?
H1A C1 H1B . . 109.5 ?
C2 C1 H1C . . 109.5 ?
H1A C1 H1C . . 109.5 ?
H1B C1 H1C . . 109.5 ?
C3 C2 C1 . . 121.97(17) ?
C3 C2 C5 . . 121.48(18) ?
C1 C2 C5 . . 116.55(16) ?
C2 C3 C4 . . 174.86(18) y
C3 C4 C4 . 2_656 121.56(19) y
C3 C4 Si . . 116.38(13) y
C4 C4 Si 2_656 . 122.06(16) y
C2 C5 H5A . . 109.5 ?
C2 C5 H5B . . 109.5 ?
H5A C5 H5B . . 109.5 ?
C2 C5 H5C . . 109.5 ?
H5A C5 H5C . . 109.5 ?
H5B C5 H5C . . 109.5 ?
Si C6 H6A . . 109.5 ?
Si C6 H6B . . 109.5 ?
H6A C6 H6B . . 109.5 ?
Si C6 H6C . . 109.5 ?
H6A C6 H6C . . 109.5 ?
H6B C6 H6C . . 109.5 ?
Si C7 H7A . . 109.5 ?
Si C7 H7B . . 109.5 ?
H7A C7 H7B . . 109.5 ?
Si C7 H7C . . 109.5 ?
H7A C7 H7C . . 109.5 ?
H7B C7 H7C . . 109.5 ?
Si C8 H8A . . 109.5 ?
Si C8 H8B . . 109.5 ?
H8A C8 H8B . . 109.5 ?
Si C8 H8C . . 109.5 ?
H8A C8 H8C . . 109.5 ?
H8B C8 H8C . . 109.5 ?

loop_
_geom_bond_atom_site_label_1
_geom_bond_atom_site_label_2
_geom_bond_site_symmetry_2
_geom_bond_distance
_geom_bond_publ_flag
Si C6 . 1.861(2) ?
Si C7 . 1.863(2) ?
Si C8 . 1.864(2) ?
Si C4 . 1.8834(18) ?
C1 C2 . 1.507(3) ?
C1 H1A . 0.9800 ?
C1 H1B . 0.9800 ?
C1 H1C . 0.9800 ?
C2 C3 . 1.309(2) y
C2 C5 . 1.510(3) ?
C3 C4 . 1.314(2) y
C4 C4 2_656 1.501(3) y
C5 H5A . 0.9800 ?
C5 H5B . 0.9800 ?
C5 H5C . 0.9800 ?
C6 H6A . 0.9800 ?
C6 H6B . 0.9800 ?
C6 H6C . 0.9800 ?
C7 H7A . 0.9800 ?
C7 H7B . 0.9800 ?
C7 H7C . 0.9800 ?
C8 H8A . 0.9800 ?
C8 H8B . 0.9800 ?
C8 H8C . 0.9800 ?

loop_
_geom_torsion_atom_site_label_1
_geom_torsion_atom_site_label_2
_geom_torsion_atom_site_label_3
_geom_torsion_atom_site_label_4
_geom_torsion_site_symmetry_4
_geom_torsion
C6 Si C4 C3 . -117.95(15)
C7 Si C4 C3 . 120.81(16)
C8 Si C4 C3 . 1.73(18)
C6 Si C4 C4 2_656 62.6(2)
C7 Si C4 C4 2_656 -58.6(2)
C8 Si C4 C4 2_656 -177.68(18)
